data_7061791
loop_
_publ_author_name
'Kelly, Jordan C.'
'Bloomfield, Aaron J.'

_publ_section_title
;
 High-spin, tetrahedral cobalt(ii) and nickel(ii) complexes supported by
 monoprotic aminophosphine ligands, and attempted extension to copper(ii)
 complexes: synthesis, characterization, and unexpected reactivity
;
_journal_issue 39
_journal_name_full 'New Journal of Chemistry'
_journal_page_first 18647
_journal_page_last 18651
_journal_paper_doi 10.1039/D2NJ02651A
_journal_volume 46
_journal_year 2022
_chemical_formula_moiety 'Cl, C23 H41 N O P'
_chemical_formula_sum 'C23 H41 Cl N O P'
_chemical_formula_weight 413.99
_space_group_crystal_system monoclinic
_space_group_IT_number 14
_space_group_name_Hall '-P 2ybc'
_space_group_name_H-M_alt 'P 1 21/c 1'
_atom_sites_solution_hydrogens mixed
_atom_sites_solution_primary direct
_atom_sites_solution_secondary difmap
_audit_block_doi 10.5517/ccdc.csd.cc2bs70d
_audit_creation_date 2022-08-04
_audit_creation_method
;
Olex2 1.5
(compiled 2022.04.07 svn.rca3783a0 for OlexSys, GUI svn.r6498)
;
_audit_update_record
;
2022-08-08 deposited with the CCDC.	2022-09-05 downloaded from the CCDC.
;
_cell_angle_alpha 90
_cell_angle_beta 94.159(2)
_cell_angle_gamma 90
_cell_formula_units_Z 4
_cell_length_a 11.8979(4)
_cell_length_b 16.6511(5)
_cell_length_c 12.3939(4)
_cell_measurement_reflns_used 9950
_cell_measurement_temperature 150(2)
_cell_measurement_theta_max 32.89
_cell_measurement_theta_min 2.45
_cell_volume 2448.93(14)
_computing_cell_refinement 'SAINT V8.38A (Bruker, 2018)'
_computing_data_collection 'Bruker Instrument Service V2017.5.0.0'
_computing_data_reduction 'SAINT V8.38A (Bruker, 2018)'
_computing_molecular_graphics 'Olex2 1.5 (Dolomanov et al., 2009)'
_computing_publication_material 'Olex2 1.5 (Dolomanov et al., 2009)'
_computing_structure_refinement 'olex2.refine 1.5 (Bourhis et al., 2015)'
_computing_structure_solution 'SHELXT 2014/5 (Sheldrick, 2014)'
_diffrn_ambient_temperature 150.00
_diffrn_measured_fraction_theta_full 0.999
_diffrn_measured_fraction_theta_max 0.941
_diffrn_measurement_device_type 'Bruker APEX-II CCD'
_diffrn_measurement_method '\f and \w scans'
_diffrn_radiation_type MoK\a
_diffrn_radiation_wavelength 0.71073
_diffrn_reflns_av_R_equivalents 0.0268
_diffrn_reflns_av_unetI/netI 0.0197
_diffrn_reflns_Laue_measured_fraction_full 0.999
_diffrn_reflns_Laue_measured_fraction_max 0.941
_diffrn_reflns_limit_h_max 18
_diffrn_reflns_limit_h_min -18
_diffrn_reflns_limit_k_max 25
_diffrn_reflns_limit_k_min -25
_diffrn_reflns_limit_l_max 18
_diffrn_reflns_limit_l_min -18
_diffrn_reflns_number 42990
_diffrn_reflns_point_group_measured_fraction_full 0.999
_diffrn_reflns_point_group_measured_fraction_max 0.941
_diffrn_reflns_theta_full 25.242
_diffrn_reflns_theta_max 33.115
_diffrn_reflns_theta_min 2.052
_diffrn_source_current 45.0
_diffrn_source_power 2.25
_diffrn_source_voltage 50.0
_diffrn_standards_number 0
_exptl_absorpt_coefficient_mu 0.234
_exptl_absorpt_correction_T_max 0.7465
_exptl_absorpt_correction_T_min 0.7144
_exptl_absorpt_correction_type multi-scan
_exptl_absorpt_process_details
;
SADABS-2016/2 (Bruker,2016/2) was used for absorption correction.
wR2(int) was 0.0556 before and 0.0398 after correction.
The Ratio of minimum to maximum transmission is 0.9570.
The \l/2 correction factor is Not present.
;
_exptl_crystal_colour yellow
_exptl_crystal_colour_primary yellow
_exptl_crystal_density_diffrn 1.123
_exptl_crystal_density_method 'not measured'
_exptl_crystal_description cube
_exptl_crystal_F_000 904
_exptl_crystal_size_max 0.438
_exptl_crystal_size_mid 0.427
_exptl_crystal_size_min 0.426
_refine_diff_density_max 0.721
_refine_diff_density_min -0.318
_refine_diff_density_rms 0.052
_refine_ls_extinction_method none
_refine_ls_goodness_of_fit_ref 1.042
_refine_ls_hydrogen_treatment mixed
_refine_ls_matrix_type full
_refine_ls_number_parameters 303
_refine_ls_number_reflns 8770
_refine_ls_number_restraints 4
_refine_ls_restrained_S_all 1.042
_refine_ls_R_factor_all 0.0446
_refine_ls_R_factor_gt 0.0372
_refine_ls_shift/su_max 0.001
_refine_ls_shift/su_mean 0.000
_refine_ls_structure_factor_coef Fsqd
_refine_ls_weighting_details 'w=1/[\s^2^(Fo^2^)+(0.0547P)^2^+0.6774P] where P=(Fo^2^+2Fc^2^)/3'
_refine_ls_weighting_scheme calc
_refine_ls_wR_factor_gt 0.1012
_refine_ls_wR_factor_ref 0.1066
_reflns_Friedel_coverage 0.000
_reflns_number_gt 7515
_reflns_number_total 8770
_reflns_threshold_expression 'I > 2\s(I)'
_cod_data_source_file d2nj02651a2.cif
_cod_data_source_block JCK_BHT_tBu1C_04042022
_cod_depositor_comments 'Adding full bibliography for 7061787--7061798.cif.'
_cod_database_code 7061791
_shelx_shelxl_version_number 2018/3
_shelx_space_group_comment
;
The symmetry employed for this shelxl refinement is uniquely defined
by the following loop, which should always be used as a source of
symmetry information in preference to the above space-group names.
They are only intended as comments.
;
_shelx_estimated_absorpt_t_max 0.907
_shelx_estimated_absorpt_t_min 0.905
_exptl_absorpt_special_details mu*r=0.2000
_olex2_refinement_description
;
1. Restrained distances
 N1-H1A
 0.89 with sigma of 0.02
 N1-H1B
 0.89 with sigma of 0.02
 H1A-H1B
 1.53 with sigma of 0.04
 P1-H1A \\sim P1-H1B
 with sigma of 0.02
 C10-C7 \\sim C10-C10A
 with sigma of 0.02
 C9-C7 \\sim C9-C9A
 with sigma of 0.02
 C8-C7 \\sim C8-C8A
 with sigma of 0.02
 C10A-C7 \\sim C10A-C10
 with sigma of 0.02
 C8A-C7 \\sim C8A-C8
 with sigma of 0.02
 C9A-C7 \\sim C9A-C9
 with sigma of 0.02
2. Others
 Sof(C8A)=Sof(H8AA)=Sof(H8AB)=Sof(H8AC)=Sof(C9A)=Sof(H9AA)=Sof(H9AB)=Sof(H9AC)=
 Sof(C10A)=Sof(H10D)=Sof(H10E)=Sof(H10F)=1-FVAR(1)
 Sof(C8)=Sof(H8A)=Sof(H8B)=Sof(H8C)=Sof(C9)=Sof(H9A)=Sof(H9B)=Sof(H9C)=
 Sof(C10)=Sof(H10A)=Sof(H10B)=Sof(H10C)=FVAR(1)
 Sof(O1A)=1-FVAR(2)
 Sof(O1)=FVAR(2)
3.a Aromatic/amide H refined with riding coordinates:
 C3(H3), C5(H5), C15(H15)
3.b Idealised Me refined as rotating group:
 C8(H8A,H8B,H8C), C9(H9A,H9B,H9C), C10(H10A,H10B,H10C), C8A(H8AA,H8AB,H8AC),
 C9A(H9AA,H9AB,H9AC), C10A(H10D,H10E,H10F), C12(H12A,H12B,H12C), C13(H13A,H13B,
 H13C), C14(H14A,H14B,H14C), C17(H17A,H17B,H17C), C18(H18A,H18B,H18C), C19(H19A,
 H19B,H19C), C21(H21A,H21B,H21C), C22(H22A,H22B,H22C), C23(H23A,H23B,H23C)
;
_olex2_submission_original_sample_id JCK_BHT_tBu1C_04042022
_olex2_submission_special_instructions 'No special instructions were received'

loop_
_space_group_symop_operation_xyz
'x, y, z'
'-x, y+1/2, -z+1/2'
'-x, -y, -z'
'x, -y-1/2, z-1/2'

loop_
_atom_site_label
_atom_site_type_symbol
_atom_site_fract_x
_atom_site_fract_y
_atom_site_fract_z
_atom_site_U_iso_or_equiv
_atom_site_adp_type
_atom_site_occupancy
_atom_site_site_symmetry_order
_atom_site_calc_flag
_atom_site_refinement_flags_posn
_atom_site_refinement_flags_adp
_atom_site_refinement_flags_occupancy
_atom_site_disorder_assembly
_atom_site_disorder_group
Cl1 Cl 0.49712(3) 0.36617(2) 0.09830(2) 0.03156(7) Uani 1 1 d . . . . .
P1 P 0.58853(2) 0.60200(2) 0.24286(2) 0.01704(6) Uani 1 1 d D . . . .
O1 O 0.0358(3) 0.6181(3) 0.3472(10) 0.0422(13) Uani 0.54(3) 1 d . . P A 1
O1A O 0.0524(14) 0.6062(8) 0.3898(19) 0.062(4) Uani 0.46(3) 1 d . . P A 2
N1 N 0.53538(7) 0.55541(5) 0.13722(6) 0.02166(15) Uani 1 1 d D . . . .
H1A H 0.5279(12) 0.5033(7) 0.1365(11) 0.032 Uiso 1 1 d D U . . .
H1B H 0.5236(12) 0.5816(8) 0.0768(9) 0.032 Uiso 1 1 d D U . . .
C1 C 0.14266(9) 0.62063(6) 0.35530(10) 0.0319(2) Uani 1 1 d . . . . .
C2 C 0.20740(8) 0.68660(5) 0.41193(7) 0.02249(17) Uani 1 1 d . . . . .
C3 C 0.31758(8) 0.69381(6) 0.39634(8) 0.02410(17) Uani 1 1 d . . . . .
H3 H 0.358712 0.736314 0.431817 0.029 Uiso 1 1 calc R U . . .
C4 C 0.37703(8) 0.63973(5) 0.32780(7) 0.02041(16) Uani 1 1 d . . . . .
C5 C 0.31302(7) 0.57517(5) 0.27358(7) 0.01984(15) Uani 1 1 d . . . . .
H5 H 0.350582 0.539467 0.228434 0.024 Uiso 1 1 calc R U . . .
C6 C 0.20219(8) 0.56415(5) 0.28507(7) 0.02056(16) Uani 1 1 d . . . . .
C7 C 0.14702(9) 0.74667(6) 0.48119(8) 0.02721(19) Uani 1 1 d . . . . .
C8 C 0.0693(4) 0.7008(2) 0.5587(4) 0.0456(9) Uani 0.634(13) 1 d . . P B 1
H8A H 0.011387 0.670686 0.515332 0.068 Uiso 0.634(13) 1 calc R U P B 1
H8B H 0.033074 0.739624 0.604383 0.068 Uiso 0.634(13) 1 calc R U P B 1
H8C H 0.115123 0.663463 0.604490 0.068 Uiso 0.634(13) 1 calc R U P B 1
C9 C 0.0672(6) 0.7986(4) 0.4077(5) 0.0327(7) Uani 0.634(13) 1 d . . P B 1
H9A H 0.111186 0.830933 0.359952 0.049 Uiso 0.634(13) 1 calc R U P B 1
H9B H 0.023972 0.834110 0.452276 0.049 Uiso 0.634(13) 1 calc R U P B 1
H9C H 0.015326 0.763806 0.364022 0.049 Uiso 0.634(13) 1 calc R U P B 1
C10 C 0.2264(4) 0.7965(4) 0.5472(4) 0.0462(11) Uani 0.634(13) 1 d . . P B 1
H10A H 0.271817 0.828269 0.499976 0.069 Uiso 0.634(13) 1 calc R U P B 1
H10B H 0.275988 0.762020 0.593727 0.069 Uiso 0.634(13) 1 calc R U P B 1
H10C H 0.184649 0.832637 0.592259 0.069 Uiso 0.634(13) 1 calc R U P B 1
C8A C 0.1188(11) 0.7131(4) 0.5876(6) 0.052(2) Uani 0.366(13) 1 d . . P B 2
H8AA H 0.072240 0.664947 0.575594 0.078 Uiso 0.366(13) 1 calc R U P B 2
H8AB H 0.077224 0.753302 0.626529 0.078 Uiso 0.366(13) 1 calc R U P B 2
H8AC H 0.188469 0.699046 0.630482 0.078 Uiso 0.366(13) 1 calc R U P B 2
C9A C 0.0530(13) 0.7842(9) 0.4128(13) 0.062(3) Uani 0.366(13) 1 d . . P B 2
H9AA H 0.080506 0.801260 0.343816 0.093 Uiso 0.366(13) 1 calc R U P B 2
H9AB H 0.024508 0.830892 0.450430 0.093 Uiso 0.366(13) 1 calc R U P B 2
H9AC H -0.007866 0.744984 0.399283 0.093 Uiso 0.366(13) 1 calc R U P B 2
C10A C 0.2343(7) 0.8211(5) 0.5151(10) 0.052(2) Uani 0.366(13) 1 d . . P B 2
H10D H 0.258944 0.846464 0.449509 0.077 Uiso 0.366(13) 1 calc R U P B 2
H10E H 0.300003 0.800023 0.558360 0.077 Uiso 0.366(13) 1 calc R U P B 2
H10F H 0.195765 0.860815 0.557546 0.077 Uiso 0.366(13) 1 calc R U P B 2
C11 C 0.13518(8) 0.49611(6) 0.22828(8) 0.02286(17) Uani 1 1 d . . . . .
C12 C 0.09051(11) 0.43903(7) 0.31211(9) 0.0360(2) Uani 1 1 d . . . . .
H12A H 0.047235 0.395814 0.274966 0.054 Uiso 1 1 calc R U . . .
H12B H 0.041748 0.468779 0.358463 0.054 Uiso 1 1 calc R U . . .
H12C H 0.153961 0.415963 0.356546 0.054 Uiso 1 1 calc R U . . .
C13 C 0.20773(11) 0.44808(9) 0.15539(11) 0.0435(3) Uani 1 1 d . . . . .
H13A H 0.162382 0.405285 0.119639 0.065 Uiso 1 1 calc R U . . .
H13B H 0.271287 0.424335 0.198951 0.065 Uiso 1 1 calc R U . . .
H13C H 0.236244 0.483662 0.100625 0.065 Uiso 1 1 calc R U . . .
C14 C 0.03497(11) 0.52933(9) 0.15611(14) 0.0494(4) Uani 1 1 d . . . . .
H14A H 0.063218 0.560356 0.096570 0.074 Uiso 1 1 calc R U . . .
H14B H -0.010817 0.564138 0.199222 0.074 Uiso 1 1 calc R U . . .
H14C H -0.011231 0.484636 0.126639 0.074 Uiso 1 1 calc R U . . .
C15 C 0.48874(8) 0.65377(6) 0.31924(7) 0.02183(16) Uani 1 1 d . . . . .
H15 H 0.518554 0.698053 0.360305 0.026 Uiso 1 1 calc R U . . .
C16 C 0.65433(9) 0.52584(6) 0.33534(8) 0.02858(19) Uani 1 1 d . . . . .
C17 C 0.56249(11) 0.46407(6) 0.35718(8) 0.0326(2) Uani 1 1 d . . . . .
H17A H 0.536594 0.437539 0.289294 0.049 Uiso 1 1 calc R U . . .
H17B H 0.498914 0.491471 0.387274 0.049 Uiso 1 1 calc R U . . .
H17C H 0.593479 0.423867 0.408879 0.049 Uiso 1 1 calc R U . . .
C18 C 0.69514(14) 0.56292(9) 0.44470(10) 0.0507(4) Uani 1 1 d . . . . .
H18A H 0.759919 0.597900 0.435151 0.076 Uiso 1 1 calc R U . . .
H18B H 0.717428 0.520039 0.496031 0.076 Uiso 1 1 calc R U . . .
H18C H 0.634125 0.594488 0.472713 0.076 Uiso 1 1 calc R U . . .
C19 C 0.75035(14) 0.48376(11) 0.28243(15) 0.0627(5) Uani 1 1 d . . . . .
H19A H 0.723163 0.464393 0.210551 0.094 Uiso 1 1 calc R U . . .
H19B H 0.777078 0.438206 0.327310 0.094 Uiso 1 1 calc R U . . .
H19C H 0.812377 0.521703 0.275483 0.094 Uiso 1 1 calc R U . . .
C20 C 0.67942(8) 0.68379(6) 0.19732(8) 0.02336(17) Uani 1 1 d . . . . .
C21 C 0.75533(11) 0.71956(8) 0.29049(10) 0.0381(3) Uani 1 1 d . . . . .
H21A H 0.810424 0.679227 0.317439 0.057 Uiso 1 1 calc R U . . .
H21B H 0.709118 0.735753 0.349080 0.057 Uiso 1 1 calc R U . . .
H21C H 0.794959 0.766540 0.264465 0.057 Uiso 1 1 calc R U . . .
C22 C 0.60006(10) 0.74980(6) 0.14888(9) 0.0298(2) Uani 1 1 d . . . . .
H22A H 0.644518 0.791377 0.115634 0.045 Uiso 1 1 calc R U . . .
H22B H 0.558618 0.773756 0.206338 0.045 Uiso 1 1 calc R U . . .
H22C H 0.546621 0.726217 0.093871 0.045 Uiso 1 1 calc R U . . .
C23 C 0.75156(10) 0.65229(8) 0.10840(10) 0.0340(2) Uani 1 1 d . . . . .
H23A H 0.702212 0.633433 0.046843 0.051 Uiso 1 1 calc R U . . .
H23B H 0.798640 0.607751 0.136973 0.051 Uiso 1 1 calc R U . . .
H23C H 0.799804 0.695604 0.084704 0.051 Uiso 1 1 calc R U . . .

loop_
_atom_site_aniso_label
_atom_site_aniso_U_11
_atom_site_aniso_U_22
_atom_site_aniso_U_33
_atom_site_aniso_U_23
_atom_site_aniso_U_13
_atom_site_aniso_U_12
Cl1 0.05352(17) 0.01765(10) 0.02245(11) 0.00101(7) -0.00445(10) 0.00056(9)
P1 0.01691(10) 0.01718(10) 0.01695(10) -0.00093(7) 0.00067(7) 0.00041(7)
O1 0.0172(10) 0.0393(12) 0.071(3) -0.0233(16) 0.0075(13) -0.0002(10)
O1A 0.042(4) 0.053(3) 0.098(7) -0.043(4) 0.046(4) -0.028(3)
N1 0.0309(4) 0.0169(3) 0.0169(3) -0.0010(2) -0.0003(3) -0.0017(3)
C1 0.0258(5) 0.0212(4) 0.0504(6) -0.0062(4) 0.0149(4) -0.0027(3)
C2 0.0251(4) 0.0199(4) 0.0231(4) -0.0004(3) 0.0056(3) 0.0042(3)
C3 0.0241(4) 0.0232(4) 0.0251(4) -0.0078(3) 0.0028(3) 0.0013(3)
C4 0.0204(4) 0.0196(4) 0.0213(4) -0.0040(3) 0.0021(3) -0.0007(3)
C5 0.0190(4) 0.0191(3) 0.0215(4) -0.0033(3) 0.0024(3) -0.0008(3)
C6 0.0195(4) 0.0177(3) 0.0247(4) 0.0004(3) 0.0037(3) -0.0006(3)
C7 0.0291(5) 0.0262(4) 0.0269(4) -0.0024(3) 0.0063(4) 0.0096(4)
C8 0.0529(19) 0.0444(15) 0.0432(16) 0.0109(12) 0.0282(14) 0.0198(14)
C9 0.0374(15) 0.0239(12) 0.0357(14) -0.0023(10) -0.0045(10) 0.0111(9)
C10 0.0312(14) 0.059(2) 0.0472(18) -0.0354(16) -0.0021(12) 0.0102(15)
C8A 0.079(5) 0.042(2) 0.039(3) 0.0009(19) 0.031(3) 0.015(3)
C9A 0.053(5) 0.058(7) 0.072(6) -0.029(5) -0.013(4) 0.031(4)
C10A 0.040(2) 0.041(3) 0.076(5) -0.037(3) 0.024(3) -0.008(2)
C11 0.0198(4) 0.0218(4) 0.0270(4) -0.0003(3) 0.0018(3) -0.0036(3)
C12 0.0480(7) 0.0278(5) 0.0323(5) 0.0010(4) 0.0029(5) -0.0161(5)
C13 0.0315(6) 0.0492(7) 0.0509(7) -0.0300(6) 0.0112(5) -0.0156(5)
C14 0.0333(6) 0.0403(6) 0.0710(9) 0.0191(6) -0.0208(6) -0.0120(5)
C15 0.0202(4) 0.0220(4) 0.0234(4) -0.0075(3) 0.0019(3) -0.0018(3)
C16 0.0303(5) 0.0303(5) 0.0245(4) 0.0073(4) -0.0021(4) 0.0052(4)
C17 0.0503(7) 0.0248(4) 0.0223(4) 0.0049(3) -0.0005(4) -0.0024(4)
C18 0.0637(9) 0.0526(8) 0.0317(6) 0.0132(5) -0.0241(6) -0.0191(7)
C19 0.0522(9) 0.0661(10) 0.0725(10) 0.0337(8) 0.0217(8) 0.0400(8)
C20 0.0211(4) 0.0237(4) 0.0252(4) 0.0004(3) 0.0018(3) -0.0042(3)
C21 0.0337(6) 0.0412(6) 0.0381(6) -0.0012(5) -0.0064(4) -0.0169(5)
C22 0.0382(5) 0.0198(4) 0.0313(5) 0.0024(3) 0.0016(4) -0.0006(4)
C23 0.0267(5) 0.0403(6) 0.0363(5) 0.0030(4) 0.0124(4) -0.0007(4)

loop_
_atom_type_symbol
_atom_type_description
_atom_type_scat_dispersion_real
_atom_type_scat_dispersion_imag
_atom_type_scat_source
C C 0.0033 0.0016 'International Tables Vol C Tables 4.2.6.8 and 6.1.1.4'
H H 0.0000 0.0000 'International Tables Vol C Tables 4.2.6.8 and 6.1.1.4'
Cl Cl 0.1484 0.1585 'International Tables Vol C Tables 4.2.6.8 and 6.1.1.4'
N N 0.0061 0.0033 'International Tables Vol C Tables 4.2.6.8 and 6.1.1.4'
O O 0.0106 0.0060 'International Tables Vol C Tables 4.2.6.8 and 6.1.1.4'
P P 0.1023 0.0942 'International Tables Vol C Tables 4.2.6.8 and 6.1.1.4'

loop_
_geom_angle_atom_site_label_1
_geom_angle_atom_site_label_2
_geom_angle_atom_site_label_3
_geom_angle
_geom_angle_site_symmetry_1
_geom_angle_site_symmetry_3
_geom_angle_publ_flag
N1 P1 C15 115.14(4) . . ?
N1 P1 C16 107.32(5) . . ?
N1 P1 C20 108.05(4) . . ?
C15 P1 C16 105.66(5) . . ?
C15 P1 C20 103.36(4) . . ?
C16 P1 C20 117.63(5) . . ?
P1 N1 H1A 121.4(9) . . ?
P1 N1 H1B 119.2(9) . . ?
H1A N1 H1B 118.7(13) . . ?
O1 C1 C2 122.9(3) . . ?
O1 C1 C6 116.6(4) . . ?
O1A C1 C2 115.0(5) . . ?
O1A C1 C6 123.5(3) . . ?
C2 C1 C6 119.23(9) . . ?
C1 C2 C7 119.93(9) . . ?
C3 C2 C1 118.35(8) . . ?
C3 C2 C7 121.64(9) . . ?
C2 C3 H3 118.4 . . ?
C2 C3 C4 123.28(8) . . ?
C4 C3 H3 118.4 . . ?
C5 C4 C3 117.82(8) . . ?
C15 C4 C3 117.24(8) . . ?
C15 C4 C5 124.94(8) . . ?
C4 C5 H5 118.8 . . ?
C6 C5 C4 122.35(8) . . ?
C6 C5 H5 118.8 . . ?
C1 C6 C11 118.79(8) . . ?
C5 C6 C1 118.95(8) . . ?
C5 C6 C11 122.26(8) . . ?
C2 C7 C8 110.14(16) . . ?
C2 C7 C9 109.3(3) . . ?
C2 C7 C10A 108.7(3) . . ?
C9 C7 C8 105.6(3) . . ?
C10 C7 C2 111.98(17) . . ?
C10 C7 C8 108.5(2) . . ?
C10 C7 C9 111.1(3) . . ?
C8A C7 C2 113.3(2) . . ?
C8A C7 C10A 103.5(4) . . ?
C9A C7 C2 108.6(6) . . ?
C9A C7 C8A 116.8(7) . . ?
C9A C7 C10A 105.2(6) . . ?
C7 C8 H8A 109.5 . . ?
C7 C8 H8B 109.5 . . ?
C7 C8 H8C 109.5 . . ?
H8A C8 H8B 109.5 . . ?
H8A C8 H8C 109.5 . . ?
H8B C8 H8C 109.5 . . ?
C7 C9 H9A 109.5 . . ?
C7 C9 H9B 109.5 . . ?
C7 C9 H9C 109.5 . . ?
H9A C9 H9B 109.5 . . ?
H9A C9 H9C 109.5 . . ?
H9B C9 H9C 109.5 . . ?
C7 C10 H10A 109.5 . . ?
C7 C10 H10B 109.5 . . ?
C7 C10 H10C 109.5 . . ?
H10A C10 H10B 109.5 . . ?
H10A C10 H10C 109.5 . . ?
H10B C10 H10C 109.5 . . ?
C7 C8A H8AA 109.5 . . ?
C7 C8A H8AB 109.5 . . ?
C7 C8A H8AC 109.5 . . ?
H8AA C8A H8AB 109.5 . . ?
H8AA C8A H8AC 109.5 . . ?
H8AB C8A H8AC 109.5 . . ?
C7 C9A H9AA 109.5 . . ?
C7 C9A H9AB 109.5 . . ?
C7 C9A H9AC 109.5 . . ?
H9AA C9A H9AB 109.5 . . ?
H9AA C9A H9AC 109.5 . . ?
H9AB C9A H9AC 109.5 . . ?
C7 C10A H10D 109.5 . . ?
C7 C10A H10E 109.5 . . ?
C7 C10A H10F 109.5 . . ?
H10D C10A H10E 109.5 . . ?
H10D C10A H10F 109.5 . . ?
H10E C10A H10F 109.5 . . ?
C6 C11 C12 110.06(8) . . ?
C6 C11 C14 110.93(9) . . ?
C12 C11 C14 108.95(9) . . ?
C13 C11 C6 111.35(8) . . ?
C13 C11 C12 108.45(10) . . ?
C13 C11 C14 107.01(11) . . ?
C11 C12 H12A 109.5 . . ?
C11 C12 H12B 109.5 . . ?
C11 C12 H12C 109.5 . . ?
H12A C12 H12B 109.5 . . ?
H12A C12 H12C 109.5 . . ?
H12B C12 H12C 109.5 . . ?
C11 C13 H13A 109.5 . . ?
C11 C13 H13B 109.5 . . ?
C11 C13 H13C 109.5 . . ?
H13A C13 H13B 109.5 . . ?
H13A C13 H13C 109.5 . . ?
H13B C13 H13C 109.5 . . ?
C11 C14 H14A 109.5 . . ?
C11 C14 H14B 109.5 . . ?
C11 C14 H14C 109.5 . . ?
H14A C14 H14B 109.5 . . ?
H14A C14 H14C 109.5 . . ?
H14B C14 H14C 109.5 . . ?
P1 C15 H15 114.9 . . ?
C4 C15 P1 130.29(7) . . ?
C4 C15 H15 114.9 . . ?
C17 C16 P1 107.09(7) . . ?
C18 C16 P1 111.39(8) . . ?
C18 C16 C17 107.25(9) . . ?
C19 C16 P1 110.20(8) . . ?
C19 C16 C17 109.36(11) . . ?
C19 C16 C18 111.39(12) . . ?
C16 C17 H17A 109.5 . . ?
C16 C17 H17B 109.5 . . ?
C16 C17 H17C 109.5 . . ?
H17A C17 H17B 109.5 . . ?
H17A C17 H17C 109.5 . . ?
H17B C17 H17C 109.5 . . ?
C16 C18 H18A 109.5 . . ?
C16 C18 H18B 109.5 . . ?
C16 C18 H18C 109.5 . . ?
H18A C18 H18B 109.5 . . ?
H18A C18 H18C 109.5 . . ?
H18B C18 H18C 109.5 . . ?
C16 C19 H19A 109.5 . . ?
C16 C19 H19B 109.5 . . ?
C16 C19 H19C 109.5 . . ?
H19A C19 H19B 109.5 . . ?
H19A C19 H19C 109.5 . . ?
H19B C19 H19C 109.5 . . ?
C21 C20 P1 112.40(7) . . ?
C21 C20 C22 109.08(9) . . ?
C21 C20 C23 110.08(9) . . ?
C22 C20 P1 106.75(7) . . ?
C23 C20 P1 109.64(7) . . ?
C23 C20 C22 108.78(8) . . ?
C20 C21 H21A 109.5 . . ?
C20 C21 H21B 109.5 . . ?
C20 C21 H21C 109.5 . . ?
H21A C21 H21B 109.5 . . ?
H21A C21 H21C 109.5 . . ?
H21B C21 H21C 109.5 . . ?
C20 C22 H22A 109.5 . . ?
C20 C22 H22B 109.5 . . ?
C20 C22 H22C 109.5 . . ?
H22A C22 H22B 109.5 . . ?
H22A C22 H22C 109.5 . . ?
H22B C22 H22C 109.5 . . ?
C20 C23 H23A 109.5 . . ?
C20 C23 H23B 109.5 . . ?
C20 C23 H23C 109.5 . . ?
H23A C23 H23B 109.5 . . ?
H23A C23 H23C 109.5 . . ?
H23B C23 H23C 109.5 . . ?

loop_
_geom_bond_atom_site_label_1
_geom_bond_atom_site_label_2
_geom_bond_distance
_geom_bond_site_symmetry_2
_geom_bond_publ_flag
P1 N1 1.6111(8) . ?
P1 C15 1.7922(9) . ?
P1 C16 1.8452(10) . ?
P1 C20 1.8523(9) . ?
O1 C1 1.269(4) . ?
O1A C1 1.209(5) . ?
N1 H1A 0.872(11) . ?
N1 H1B 0.869(11) . ?
C1 C2 1.4880(14) . ?
C1 C6 1.4944(14) . ?
C2 C3 1.3442(13) . ?
C2 C7 1.5307(13) . ?
C3 H3 0.9500 . ?
C3 C4 1.4560(12) . ?
C4 C5 1.4536(12) . ?
C4 C15 1.3611(13) . ?
C5 H5 0.9500 . ?
C5 C6 1.3492(12) . ?
C6 C11 1.5275(13) . ?
C7 C8 1.578(4) . ?
C7 C9 1.534(6) . ?
C7 C10 1.462(4) . ?
C7 C8A 1.493(5) . ?
C7 C9A 1.491(14) . ?
C7 C10A 1.651(7) . ?
C8 H8A 0.9800 . ?
C8 H8B 0.9800 . ?
C8 H8C 0.9800 . ?
C9 H9A 0.9800 . ?
C9 H9B 0.9800 . ?
C9 H9C 0.9800 . ?
C10 H10A 0.9800 . ?
C10 H10B 0.9800 . ?
C10 H10C 0.9800 . ?
C8A H8AA 0.9800 . ?
C8A H8AB 0.9800 . ?
C8A H8AC 0.9800 . ?
C9A H9AA 0.9800 . ?
C9A H9AB 0.9800 . ?
C9A H9AC 0.9800 . ?
C10A H10D 0.9800 . ?
C10A H10E 0.9800 . ?
C10A H10F 0.9800 . ?
C11 C12 1.5315(14) . ?
C11 C13 1.5211(15) . ?
C11 C14 1.5404(16) . ?
C12 H12A 0.9800 . ?
C12 H12B 0.9800 . ?
C12 H12C 0.9800 . ?
C13 H13A 0.9800 . ?
C13 H13B 0.9800 . ?
C13 H13C 0.9800 . ?
C14 H14A 0.9800 . ?
C14 H14B 0.9800 . ?
C14 H14C 0.9800 . ?
C15 H15 0.9500 . ?
C16 C17 1.5389(16) . ?
C16 C18 1.5359(16) . ?
C16 C19 1.5279(18) . ?
C17 H17A 0.9800 . ?
C17 H17B 0.9800 . ?
C17 H17C 0.9800 . ?
C18 H18A 0.9800 . ?
C18 H18B 0.9800 . ?
C18 H18C 0.9800 . ?
C19 H19A 0.9800 . ?
C19 H19B 0.9800 . ?
C19 H19C 0.9800 . ?
C20 C21 1.5337(14) . ?
C20 C22 1.5421(14) . ?
C20 C23 1.5374(15) . ?
C21 H21A 0.9800 . ?
C21 H21B 0.9800 . ?
C21 H21C 0.9800 . ?
C22 H22A 0.9800 . ?
C22 H22B 0.9800 . ?
C22 H22C 0.9800 . ?
C23 H23A 0.9800 . ?
C23 H23B 0.9800 . ?
C23 H23C 0.9800 . ?
